data_2211482
loop_
_publ_author_name
'Fan, Shuang'
'Liang, Ying'
'He, Hong-Wu'

_publ_section_title
6-(4-Fluorophenyl)-5-morpholino-3-phenyl-2-thioxo-2,3-dihydrothiazolo[4,5-<i>d</i>]pyrimidin-7(6<i>H</i>)-one
_journal_coeditor_code JH2037
_journal_issue 12
_journal_name_full 'Acta Crystallographica Section E'
_journal_page_first o5731
_journal_page_last o5733
_journal_paper_doi 10.1107/S160053680604904X
_journal_volume 62
_journal_year 2006
_chemical_formula_iupac 'C21 H17 F N4 O2 S2'
_chemical_formula_moiety 'C21 H17 F N4 O2 S2'
_chemical_formula_sum 'C21 H17 F N4 O2 S2'
_chemical_formula_weight 440.51
_chemical_name_systematic
;
6-(4-Fluorophenyl)-5-morpholino-3-phenyl-2-thioxo-2,3-
dihydrothiazolo[4,5-d]pyrimidin-7(6H)-one
;
_space_group_IT_number 14
_symmetry_cell_setting monoclinic
_symmetry_space_group_name_Hall '-P 2yn'
_symmetry_space_group_name_H-M 'P 1 21/n 1'
_atom_sites_solution_hydrogens geom
_atom_sites_solution_primary direct
_atom_sites_solution_secondary difmap
_cell_angle_alpha 90.00
_cell_angle_beta 110.077(2)
_cell_angle_gamma 90.00
_cell_formula_units_Z 4
_cell_length_a 11.1915(15)
_cell_length_b 16.982(2)
_cell_length_c 11.4220(14)
_cell_measurement_reflns_used 5993
_cell_measurement_temperature 292(2)
_cell_measurement_theta_max 23.39
_cell_measurement_theta_min 2.20
_cell_volume 2038.9(4)
_computing_cell_refinement 'SAINT (Bruker, 2000)'
_computing_data_collection 'SMART (Bruker, 2000)'
_computing_data_reduction SAINT
_computing_molecular_graphics 'SHELXTL (Bruker, 1997b)'
_computing_publication_material SHELXTL
_computing_structure_refinement 'SHELXL97 (Sheldrick, 1997a)'
_computing_structure_solution 'SHELXS97 (Sheldrick, 1997a)'
_diffrn_ambient_temperature 292(2)
_diffrn_measured_fraction_theta_full 0.991
_diffrn_measured_fraction_theta_max 0.991
_diffrn_measurement_device_type 'Bruker SMART APEX CCD area-detector'
_diffrn_measurement_method '\f and \w'
_diffrn_radiation_monochromator graphite
_diffrn_radiation_source 'fine-focus sealed tube'
_diffrn_radiation_type MoK\a
_diffrn_radiation_wavelength 0.71073
_diffrn_reflns_av_R_equivalents 0.0689
_diffrn_reflns_av_sigmaI/netI 0.0457
_diffrn_reflns_limit_h_max 14
_diffrn_reflns_limit_h_min -14
_diffrn_reflns_limit_k_max 22
_diffrn_reflns_limit_k_min -22
_diffrn_reflns_limit_l_max 14
_diffrn_reflns_limit_l_min -15
_diffrn_reflns_number 23710
_diffrn_reflns_theta_full 28.00
_diffrn_reflns_theta_max 28.00
_diffrn_reflns_theta_min 2.20
_diffrn_standards_number 0
_exptl_absorpt_coefficient_mu 0.296
_exptl_absorpt_correction_T_max 0.9431
_exptl_absorpt_correction_T_min 0.9163
_exptl_absorpt_correction_type multi-scan
_exptl_absorpt_process_details '(SADABS; Sheldrick, 1996)'
_exptl_crystal_colour colorless
_exptl_crystal_density_diffrn 1.435
_exptl_crystal_density_method 'not measured'
_exptl_crystal_description block
_exptl_crystal_F_000 912
_exptl_crystal_size_max 0.30
_exptl_crystal_size_mid 0.20
_exptl_crystal_size_min 0.20
_refine_diff_density_max 0.282
_refine_diff_density_min -0.231
_refine_ls_extinction_method none
_refine_ls_goodness_of_fit_ref 0.974
_refine_ls_hydrogen_treatment constr
_refine_ls_matrix_type full
_refine_ls_number_parameters 271
_refine_ls_number_reflns 4869
_refine_ls_number_restraints 0
_refine_ls_restrained_S_all 0.974
_refine_ls_R_factor_all 0.0652
_refine_ls_R_factor_gt 0.0471
_refine_ls_shift/su_max 0.000
_refine_ls_shift/su_mean 0.000
_refine_ls_structure_factor_coef Fsqd
_refine_ls_weighting_details 'calc w=1/[\s^2^(Fo^2^)+(0.0603P)^2^] where P=(Fo^2^+2Fc^2^)/3'
_refine_ls_weighting_scheme calc
_refine_ls_wR_factor_gt 0.1076
_refine_ls_wR_factor_ref 0.1132
_reflns_number_gt 3524
_reflns_number_total 4869
_reflns_threshold_expression I>2\s(I)
_cod_data_source_file jh2037.cif
_cod_data_source_block I
_cod_depositor_comments
;
The following automatic conversions were performed:
'_symmetry_cell_setting' value 'Monoclinic' changed to 'monoclinic'
according to '/home/saulius/struct/CIF-dictionaries/cif_core.dic'
dictionary named 'cif_core.dic' version 2.4.1 from 2010-06-29.

Automatic conversion script
Id: cif_fix_enum 1527 2010-12-29 10:47:43Z saulius 

The following automatic conversions were performed:

'_symmetry_cell_setting' value 'Monoclinic' changed to 'monoclinic'
according to /home/saulius/struct/CIF-dictionaries/cif_core.dic
dictionary named 'cif_core.dic' version 2.4.1 from 2010-06-29.

Automatic conversion script
Id: cif_fix_values 1715 2011-07-08 13:25:40Z adriana 
;
_cod_original_cell_volume 2038.9(5)
_cod_original_sg_symbol_H-M P2(1)/n
_cod_database_code 2211482
_cod_database_fobs_code 2211482

loop_
_symmetry_equiv_pos_as_xyz
'x, y, z'
'-x+1/2, y+1/2, -z+1/2'
'-x, -y, -z'
'x-1/2, -y-1/2, z-1/2'

loop_
_atom_site_type_symbol
_atom_site_label
_atom_site_fract_x
_atom_site_fract_y
_atom_site_fract_z
_atom_site_U_iso_or_equiv
_atom_site_adp_type
_atom_site_calc_flag
_atom_site_refinement_flags
_atom_site_occupancy
F F1 0.13894(12) 0.96514(8) 1.05469(12) 0.0816(4) Uani d . 1
N N1 0.73216(13) 0.94794(7) 0.64430(13) 0.0405(3) Uani d . 1
N N2 0.58009(13) 0.87122(7) 0.69555(12) 0.0404(3) Uani d . 1
N N3 0.41599(13) 0.94226(7) 0.73812(12) 0.0385(3) Uani d . 1
N N4 0.42695(13) 0.80333(8) 0.74593(13) 0.0433(3) Uani d . 1
O O1 0.39464(12) 1.07714(7) 0.70896(12) 0.0517(3) Uani d . 1
O O2 0.33350(16) 0.67440(8) 0.58172(14) 0.0763(5) Uani d . 1
S S1 0.88022(5) 1.04957(3) 0.57273(5) 0.05263(16) Uani d . 1
S S2 0.63984(4) 1.08721(2) 0.62038(4) 0.04533(14) Uani d . 1
C C1 0.97112(18) 0.75349(11) 0.67840(19) 0.0568(5) Uani d . 1
H H1 1.0239 0.7100 0.6862 0.068 Uiso calc R 1
C C2 0.9022(2) 0.78168(13) 0.5632(2) 0.0674(6) Uani d . 1
H H2 0.9079 0.7570 0.4926 0.081 Uiso calc R 1
C C3 0.96254(18) 0.78903(12) 0.78181(19) 0.0600(5) Uani d . 1
H H3 1.0094 0.7696 0.8603 0.072 Uiso calc R 1
C C4 0.88454(18) 0.85406(11) 0.77155(16) 0.0542(5) Uani d . 1
H H4 0.8790 0.8786 0.8423 0.065 Uiso calc R 1
C C5 0.8240(2) 0.84650(12) 0.55009(18) 0.0592(5) Uani d . 1
H H5 0.7779 0.8660 0.4715 0.071 Uiso calc R 1
C C6 0.81590(15) 0.88133(9) 0.65503(15) 0.0399(4) Uani d . 1
C C7 0.75823(16) 1.02266(10) 0.61237(14) 0.0416(4) Uani d . 1
C C8 0.62065(16) 0.94162(9) 0.67114(14) 0.0379(4) Uani d . 1
C C9 0.55838(16) 1.01128(9) 0.66270(14) 0.0401(4) Uani d . 1
C C10 0.45107(16) 1.01699(9) 0.70055(14) 0.0404(4) Uani d . 1
C C11 0.47569(15) 0.87289(9) 0.72399(14) 0.0375(4) Uani d . 1
C C12 0.50187(18) 0.73181(10) 0.75193(17) 0.0515(5) Uani d . 1
H H12A 0.4884 0.6956 0.8119 0.062 Uiso calc R 1
H H12B 0.5916 0.7451 0.7799 0.062 Uiso calc R 1
C C13 0.4649(2) 0.69273(12) 0.6268(2) 0.0694(6) Uani d . 1
H H13A 0.4843 0.7275 0.5684 0.083 Uiso calc R 1
H H13B 0.5139 0.6448 0.6335 0.083 Uiso calc R 1
C C14 0.29005(16) 0.78536(11) 0.69473(17) 0.0497(4) Uani d . 1
H H14A 0.2415 0.8339 0.6820 0.060 Uiso calc R 1
H H14B 0.2664 0.7530 0.7533 0.060 Uiso calc R 1
C C15 0.2599(2) 0.74248(12) 0.57277(18) 0.0650(6) Uani d . 1
H H15A 0.1707 0.7280 0.5429 0.078 Uiso calc R 1
H H15B 0.2740 0.7777 0.5119 0.078 Uiso calc R 1
C C16 0.33926(15) 0.94589(9) 0.81808(15) 0.0391(4) Uani d . 1
C C17 0.39358(17) 0.92238(10) 0.94054(16) 0.0451(4) Uani d . 1
H H17 0.4764 0.9032 0.9693 0.054 Uiso calc R 1
C C18 0.21729(16) 0.97583(10) 0.77485(17) 0.0462(4) Uani d . 1
H H18 0.1811 0.9914 0.6921 0.055 Uiso calc R 1
C C19 0.32543(19) 0.92729(11) 1.02016(17) 0.0527(5) Uani d . 1
H H19 0.3598 0.9099 1.1022 0.063 Uiso calc R 1
C C20 0.14918(17) 0.98258(11) 0.85474(18) 0.0517(5) Uani d . 1
H H20 0.0671 1.0030 0.8273 0.062 Uiso calc R 1
C C21 0.20557(19) 0.95844(11) 0.97515(18) 0.0531(5) Uani d . 1

loop_
_atom_site_aniso_label
_atom_site_aniso_U_11
_atom_site_aniso_U_22
_atom_site_aniso_U_33
_atom_site_aniso_U_12
_atom_site_aniso_U_13
_atom_site_aniso_U_23
F1 0.0882(9) 0.0993(10) 0.0771(9) 0.0086(8) 0.0539(8) 0.0017(7)
N1 0.0449(8) 0.0360(8) 0.0417(8) 0.0003(6) 0.0164(6) 0.0017(6)
N2 0.0460(8) 0.0325(7) 0.0435(8) 0.0033(6) 0.0164(7) 0.0035(6)
N3 0.0425(8) 0.0336(7) 0.0381(8) 0.0038(6) 0.0122(6) 0.0007(6)
N4 0.0472(8) 0.0349(8) 0.0493(8) 0.0016(6) 0.0184(7) 0.0018(6)
O1 0.0540(8) 0.0343(7) 0.0661(8) 0.0091(5) 0.0197(6) 0.0020(6)
O2 0.1008(12) 0.0495(9) 0.0784(11) -0.0103(8) 0.0306(9) -0.0188(7)
S1 0.0562(3) 0.0507(3) 0.0527(3) -0.0090(2) 0.0209(2) 0.0030(2)
S2 0.0572(3) 0.0333(2) 0.0452(3) 0.00024(19) 0.0172(2) 0.00406(18)
C1 0.0574(12) 0.0466(11) 0.0715(14) 0.0102(9) 0.0287(11) 0.0104(10)
C2 0.0864(15) 0.0618(13) 0.0579(13) 0.0241(12) 0.0297(11) -0.0006(10)
C3 0.0633(13) 0.0593(13) 0.0528(12) 0.0123(10) 0.0142(10) 0.0145(10)
C4 0.0648(12) 0.0570(12) 0.0401(10) 0.0089(10) 0.0171(9) 0.0029(9)
C5 0.0737(14) 0.0586(12) 0.0436(11) 0.0184(10) 0.0182(10) 0.0039(9)
C6 0.0407(9) 0.0362(9) 0.0444(9) -0.0001(7) 0.0164(8) 0.0029(7)
C7 0.0503(10) 0.0389(9) 0.0310(8) -0.0022(7) 0.0082(7) -0.0021(7)
C8 0.0451(10) 0.0348(9) 0.0324(8) 0.0004(7) 0.0116(7) 0.0001(7)
C9 0.0478(10) 0.0332(9) 0.0375(9) -0.0006(7) 0.0123(7) 0.0020(7)
C10 0.0474(10) 0.0345(9) 0.0337(8) 0.0021(7) 0.0068(7) -0.0001(7)
C11 0.0433(9) 0.0329(8) 0.0337(8) 0.0044(7) 0.0098(7) 0.0015(7)
C12 0.0632(11) 0.0346(9) 0.0600(12) 0.0085(8) 0.0254(9) 0.0116(8)
C13 0.0988(18) 0.0443(12) 0.0796(15) 0.0080(11) 0.0492(14) -0.0025(11)
C14 0.0503(11) 0.0436(10) 0.0563(11) -0.0059(8) 0.0199(9) -0.0016(8)
C15 0.0735(14) 0.0538(12) 0.0607(13) -0.0114(11) 0.0141(11) -0.0042(10)
C16 0.0428(10) 0.0335(9) 0.0392(9) 0.0014(7) 0.0117(7) -0.0025(7)
C17 0.0444(10) 0.0460(10) 0.0399(10) 0.0030(8) 0.0083(8) -0.0016(8)
C18 0.0473(10) 0.0451(10) 0.0430(10) 0.0073(8) 0.0115(8) 0.0026(8)
C19 0.0619(12) 0.0548(11) 0.0390(10) 0.0005(9) 0.0141(9) 0.0008(8)
C20 0.0455(10) 0.0490(11) 0.0602(12) 0.0072(8) 0.0177(9) -0.0004(9)
C21 0.0603(12) 0.0529(11) 0.0556(12) -0.0011(9) 0.0322(10) -0.0066(9)

loop_
_atom_type_symbol
_atom_type_description
_atom_type_scat_dispersion_real
_atom_type_scat_dispersion_imag
_atom_type_scat_source
C C 0.0033 0.0016 'International Tables Vol C Tables 4.2.6.8 and 6.1.1.4'
H H 0.0000 0.0000 'International Tables Vol C Tables 4.2.6.8 and 6.1.1.4'
N N 0.0061 0.0033 'International Tables Vol C Tables 4.2.6.8 and 6.1.1.4'
O O 0.0106 0.0060 'International Tables Vol C Tables 4.2.6.8 and 6.1.1.4'
F F 0.0171 0.0103 'International Tables Vol C Tables 4.2.6.8 and 6.1.1.4'
S S 0.1246 0.1234 'International Tables Vol C Tables 4.2.6.8 and 6.1.1.4'

loop_
_geom_angle_atom_site_label_1
_geom_angle_atom_site_label_2
_geom_angle_atom_site_label_3
_geom_angle
_geom_angle_publ_flag
C7 N1 C8 114.68(14) ?
C7 N1 C6 123.51(14) ?
C8 N1 C6 121.76(13) ?
C11 N2 C8 115.11(14) ?
C11 N3 C10 121.47(14) ?
C11 N3 C16 121.31(13) ?
C10 N3 C16 115.54(13) ?
C11 N4 C12 118.01(14) ?
C11 N4 C14 122.37(14) ?
C12 N4 C14 110.36(14) ?
C15 O2 C13 110.83(15) ?
C9 S2 C7 91.64(8) yes
C3 C1 C2 119.84(18) ?
C3 C1 H1 120.1 ?
C2 C1 H1 120.1 ?
C1 C2 C5 120.79(19) ?
C1 C2 H2 119.6 ?
C5 C2 H2 119.6 ?
C1 C3 C4 120.68(18) ?
C1 C3 H3 119.7 ?
C4 C3 H3 119.7 ?
C6 C4 C3 118.57(17) ?
C6 C4 H4 120.7 ?
C3 C4 H4 120.7 ?
C6 C5 C2 118.66(18) ?
C6 C5 H5 120.7 ?
C2 C5 H5 120.7 ?
C5 C6 C4 121.45(16) ?
C5 C6 N1 120.00(15) ?
C4 C6 N1 118.54(15) ?
N1 C7 S1 126.86(13) yes
N1 C7 S2 109.31(12) yes
S1 C7 S2 123.84(10) yes
N2 C8 C9 126.05(16) ?
N2 C8 N1 120.58(14) ?
C9 C8 N1 113.27(14) yes
C8 C9 C10 120.47(15) ?
C8 C9 S2 111.08(13) yes
C10 C9 S2 127.99(13) ?
O1 C10 C9 126.74(16) ?
O1 C10 N3 120.88(16) ?
C9 C10 N3 112.27(14) ?
N2 C11 N4 118.22(14) ?
N2 C11 N3 123.33(15) ?
N4 C11 N3 118.38(15) ?
N4 C12 C13 110.87(15) ?
N4 C12 H12A 109.5 ?
C13 C12 H12A 109.5 ?
N4 C12 H12B 109.5 ?
C13 C12 H12B 109.5 ?
H12A C12 H12B 108.1 ?
O2 C13 C12 110.92(17) ?
O2 C13 H13A 109.5 ?
C12 C13 H13A 109.5 ?
O2 C13 H13B 109.5 ?
C12 C13 H13B 109.5 ?
H13A C13 H13B 108.0 ?
N4 C14 C15 109.88(15) ?
N4 C14 H14A 109.7 ?
C15 C14 H14A 109.7 ?
N4 C14 H14B 109.7 ?
C15 C14 H14B 109.7 ?
H14A C14 H14B 108.2 ?
O2 C15 C14 113.10(16) ?
O2 C15 H15A 109.0 ?
C14 C15 H15A 109.0 ?
O2 C15 H15B 109.0 ?
C14 C15 H15B 109.0 ?
H15A C15 H15B 107.8 ?
C17 C16 C18 120.48(17) ?
C17 C16 N3 118.36(15) ?
C18 C16 N3 121.07(15) ?
C19 C17 C16 120.11(17) ?
C19 C17 H17 119.9 ?
C16 C17 H17 119.9 ?
C16 C18 C20 119.82(17) ?
C16 C18 H18 120.1 ?
C20 C18 H18 120.1 ?
C21 C19 C17 118.02(17) ?
C21 C19 H19 121.0 ?
C17 C19 H19 121.0 ?
C21 C20 C18 118.18(17) ?
C21 C20 H20 120.9 ?
C18 C20 H20 120.9 ?
F1 C21 C20 118.48(18) ?
F1 C21 C19 118.16(18) ?
C20 C21 C19 123.35(18) ?

loop_
_geom_bond_atom_site_label_1
_geom_bond_atom_site_label_2
_geom_bond_distance
_geom_bond_publ_flag
F1 C21 1.364(2) ?
N1 C7 1.379(2) yes
N1 C8 1.388(2) yes
N1 C6 1.447(2) yes
N2 C11 1.316(2) yes
N2 C8 1.3417(19) ?
N3 C11 1.3908(19) yes
N3 C10 1.437(2) ?
N3 C16 1.454(2) ?
N4 C11 1.360(2) yes
N4 C12 1.464(2) ?
N4 C14 1.472(2) ?
O1 C10 1.2220(19) ?
O2 C15 1.402(2) ?
O2 C13 1.415(3) ?
S1 C7 1.6438(18) yes
S2 C9 1.7407(17) ?
S2 C7 1.7461(18) yes
C1 C3 1.359(3) ?
C1 C2 1.363(3) ?
C1 H1 0.9300 ?
C2 C5 1.382(3) ?
C2 H2 0.9300 ?
C3 C4 1.388(3) ?
C3 H3 0.9300 ?
C4 C6 1.369(2) ?
C4 H4 0.9300 ?
C5 C6 1.367(2) ?
C5 H5 0.9300 ?
C8 C9 1.359(2) ?
C9 C10 1.412(2) ?
C12 C13 1.499(3) ?
C12 H12A 0.9700 ?
C12 H12B 0.9700 ?
C13 H13A 0.9700 ?
C13 H13B 0.9700 ?
C14 C15 1.504(3) ?
C14 H14A 0.9700 ?
C14 H14B 0.9700 ?
C15 H15A 0.9700 ?
C15 H15B 0.9700 ?
C16 C17 1.379(2) ?
C16 C18 1.379(2) ?
C17 C19 1.376(2) ?
C17 H17 0.9300 ?
C18 C20 1.380(2) ?
C18 H18 0.9300 ?
C19 C21 1.368(3) ?
C19 H19 0.9300 ?
C20 C21 1.365(3) ?
C20 H20 0.9300 ?

loop_
_geom_hbond_atom_site_label_D
_geom_hbond_atom_site_label_H
_geom_hbond_atom_site_label_A
_geom_hbond_site_symmetry_A
_geom_hbond_distance_DH
_geom_hbond_distance_HA
_geom_hbond_distance_DA
_geom_hbond_angle_DHA
_geom_hbond_publ_flag
C1 H1 O1 2_646 0.93 2.57 3.399(2) 148.6 yes
C5 H5 O1 3_676 0.93 2.48 3.384(2) 162.8 yes

loop_
_geom_torsion_atom_site_label_1
_geom_torsion_atom_site_label_2
_geom_torsion_atom_site_label_3
_geom_torsion_atom_site_label_4
_geom_torsion
C3 C1 C2 C5 0.4(3)
C2 C1 C3 C4 -0.2(3)
C1 C3 C4 C6 0.4(3)
C1 C2 C5 C6 -0.8(3)
C2 C5 C6 C4 1.0(3)
C2 C5 C6 N1 -178.27(19)
C3 C4 C6 C5 -0.8(3)
C3 C4 C6 N1 178.48(16)
C7 N1 C6 C5 -74.4(2)
C8 N1 C6 C5 108.4(2)
C7 N1 C6 C4 106.31(19)
C8 N1 C6 C4 -70.8(2)
C8 N1 C7 S1 -178.63(12)
C6 N1 C7 S1 4.0(2)
C8 N1 C7 S2 1.50(17)
C6 N1 C7 S2 -175.83(12)
C9 S2 C7 N1 -1.25(12)
C9 S2 C7 S1 178.87(11)
C11 N2 C8 C9 -6.2(2)
C11 N2 C8 N1 177.70(14)
C7 N1 C8 N2 175.62(14)
C6 N1 C8 N2 -7.0(2)
C7 N1 C8 C9 -1.0(2)
C6 N1 C8 C9 176.40(14)
N2 C8 C9 C10 10.8(3)
N1 C8 C9 C10 -172.84(14)
N2 C8 C9 S2 -176.41(13)
N1 C8 C9 S2 -0.04(18)
C7 S2 C9 C8 0.75(13)
C7 S2 C9 C10 172.88(15)
C8 C9 C10 O1 172.44(16)
S2 C9 C10 O1 1.0(3)
C8 C9 C10 N3 -3.7(2)
S2 C9 C10 N3 -175.22(11)
C11 N3 C10 O1 177.15(14)
C16 N3 C10 O1 -17.5(2)
C11 N3 C10 C9 -6.4(2)
C16 N3 C10 C9 158.98(14)
C8 N2 C11 N4 177.94(14)
C8 N2 C11 N3 -5.0(2)
C12 N4 C11 N2 7.5(2)
C14 N4 C11 N2 -135.99(16)
C12 N4 C11 N3 -169.71(14)
C14 N4 C11 N3 46.8(2)
C10 N3 C11 N2 11.5(2)
C16 N3 C11 N2 -153.05(15)
C10 N3 C11 N4 -171.44(14)
C16 N3 C11 N4 24.0(2)
C11 N4 C12 C13 -92.69(19)
C14 N4 C12 C13 54.9(2)
C15 O2 C13 C12 58.3(2)
N4 C12 C13 O2 -57.5(2)
C11 N4 C14 C15 93.20(19)
C12 N4 C14 C15 -52.72(19)
C13 O2 C15 C14 -57.8(2)
N4 C14 C15 O2 55.0(2)
C11 N3 C16 C17 54.5(2)
C10 N3 C16 C17 -110.91(16)
C11 N3 C16 C18 -128.78(17)
C10 N3 C16 C18 65.81(19)
C18 C16 C17 C19 1.2(3)
N3 C16 C17 C19 177.94(16)
C17 C16 C18 C20 0.2(3)
N3 C16 C18 C20 -176.44(15)
C16 C17 C19 C21 -2.3(3)
C16 C18 C20 C21 -0.5(3)
C18 C20 C21 F1 179.81(16)
C18 C20 C21 C19 -0.6(3)
C17 C19 C21 F1 -178.44(16)
C17 C19 C21 C20 2.0(3)

loop_
_cod_related_entry_id
_cod_related_entry_database
_cod_related_entry_code
1 ChemSpider 21125903
